data_2006066
loop_
_publ_author_name
'Liu-Gonzalez, M.'
'Sanz-Ruiz, F.'
'Gonzalez-Rosende, M. E.'
'Lozano-Luc\'ia, O.'
'Zaballos-Garc\'ia, E.'
'Sepulveda-Arqu\'es, J.'

_publ_section_title
;
 Ethyl <i>N</i>-Methyl-2-pyrrolylcarbonylhydrazinocarboxylate
;
_journal_issue 4
_journal_name_full 'Acta Crystallographica Section C'
_journal_page_first 490
_journal_page_last 491
_journal_paper_doi 10.1107/S0108270196013583
_journal_volume 53
_journal_year 1997
_chemical_formula_moiety 'C9 H13 N3 O3'
_chemical_formula_structural 'C9 N3 O3 H13'
_chemical_formula_sum 'C9 H13 N3 O3'
_chemical_formula_weight 211.22
_chemical_name_systematic
;
N'-Ethoxiyarbonyl-1-Methylpyrrole-2-carbohydrazide.
;
_space_group_IT_number 145
_symmetry_cell_setting trigonal
_symmetry_space_group_name_Hall 'P 32'
_symmetry_space_group_name_H-M 'P 32'
_audit_creation_method SHELXL
_cell_angle_alpha 90.00
_cell_angle_beta 90.00
_cell_angle_gamma 120.00
_cell_formula_units_Z 3
_cell_length_a 9.363(1)
_cell_length_b 9.363(1)
_cell_length_c 11.015(2)
_cell_measurement_reflns_used 25
_cell_measurement_temperature 293(2)
_cell_measurement_theta_max 10
_cell_measurement_theta_min 6
_cell_volume 836.3(2)
_computing_data_collection 'CAD-4 Software (Enraf-Nonius, 1991)'
_computing_data_reduction 'PROCESS MolEN (Fair, 1990)'
_computing_molecular_graphics 'ORTEPII (Johnson, 1976)'
_computing_publication_material 'SHELXL93 (Sheldrick, 1993)'
_computing_structure_refinement 'LSFM MolEN'
_computing_structure_solution 'MULTAN11/82 (Main et al., 1982)'
_diffrn_ambient_temperature 293(2)
_diffrn_measurement_device 'Enraf-Nonius CAD-4 diffractometer'
_diffrn_measurement_method '\w-2\q scan technique'
_diffrn_radiation_monochromator graphite
_diffrn_radiation_source 'fine-focus sealed tube'
_diffrn_radiation_type MoK\a
_diffrn_radiation_wavelength 0.71073
_diffrn_reflns_av_R_equivalents 0
_diffrn_reflns_limit_h_max 11
_diffrn_reflns_limit_h_min 0
_diffrn_reflns_limit_k_max 11
_diffrn_reflns_limit_k_min 0
_diffrn_reflns_limit_l_max 13
_diffrn_reflns_limit_l_min -13
_diffrn_reflns_number 1844
_diffrn_reflns_theta_max 24.97
_diffrn_reflns_theta_min 1.2
_diffrn_standards_decay_% 2.40
_diffrn_standards_interval_count 200
_diffrn_standards_interval_time 60
_diffrn_standards_number 3
_exptl_absorpt_coefficient_mu 0.09
_exptl_absorpt_correction_type none
_exptl_crystal_colour colourless
_exptl_crystal_density_diffrn 1.258
_exptl_crystal_density_meas ?
_exptl_crystal_description cylindric
_exptl_crystal_F_000 336
_exptl_crystal_size_max 0.25
_exptl_crystal_size_mid 0.18
_exptl_crystal_size_min 0.18
_refine_diff_density_max 0.333
_refine_diff_density_min -0.137
_refine_ls_abs_structure_Flack -0.1871
_refine_ls_extinction_method none
_refine_ls_goodness_of_fit_obs 1.734
_refine_ls_hydrogen_treatment refxyz
_refine_ls_matrix_type full
_refine_ls_number_constraints 0
_refine_ls_number_parameters 174
_refine_ls_number_reflns 1496
_refine_ls_number_restraints 0
_refine_ls_R_factor_obs 0.036
_refine_ls_shift/esd_max 0.060
_refine_ls_structure_factor_coef F
_refine_ls_weighting_scheme 'non-Poisson contribution'
_refine_ls_wR_factor_obs 0.046
_reflns_number_observed 1496
_reflns_number_total 1844
_reflns_observed_criterion >3sigma(I)
_cod_data_source_file ka1194.cif
_cod_data_source_block compound
_cod_depositor_comments
;
The following automatic conversions were performed:
'_symmetry_cell_setting' value 'Trigonal' changed to 'trigonal' according
to '/home/saulius/struct/CIF-dictionaries/cif_core.dic' dictionary named
'cif_core.dic' version 2.4.1 from 2010-06-29.

Automatic conversion script
Id: cif_fix_enum 1527 2010-12-29 10:47:43Z saulius 

The following automatic conversions were performed:

'_symmetry_cell_setting' value 'Trigonal' changed to 'trigonal'
according to /home/saulius/struct/CIF-dictionaries/cif_core.dic
dictionary named 'cif_core.dic' version 2.4.1 from 2010-06-29.

Automatic conversion script
Id: cif_fix_values 1715 2011-07-08 13:25:40Z adriana 

The following automatic conversions were performed:

'_exptl_crystal_density_meas' value 'none' was changed to '?' - the
value is perceived as not measured.

Automatic conversion script
Id: cif_fix_values 3008 2015-01-20 13:52:24Z robertas 
;
_cod_original_cell_volume 836.2(3)
_cod_database_code 2006066

loop_
_symmetry_equiv_pos_as_xyz
'x, y, z'
'-y, +x-y, 2/3+z'
'-x+y, -x, 1/3+z'

loop_
_atom_site_aniso_label
_atom_site_aniso_U_11
_atom_site_aniso_U_12
_atom_site_aniso_U_13
_atom_site_aniso_U_22
_atom_site_aniso_U_23
_atom_site_aniso_U_33
C2 0.0461(5) 0.0210(7) -0.0045(5) 0.0424(5) -0.0044(5) 0.0416(7)
O3 0.0557(5) 0.0228(3) -0.0084(4) 0.0459(4) 0.0013(4) 0.0526(6)
C2' 0.0443(5) 0.0211(4) -0.0026(5) 0.0423(5) -0.0012(5) 0.0401(7)
N1' 0.0447(5) 0.0200(4) 0.0002(5) 0.0469(5) -0.0004(5) 0.0515(7)
O1 0.0603(5) 0.0252(3) 0.0037(5) 0.0552(5) -0.0160(5) 0.0582(6)
N3 0.0548(6) 0.0154(4) -0.0114(5) 0.0410(5) -0.0016(5) 0.0503(7)
C3 0.0431(5) 0.0216(4) -0.0011(5) 0.0526(6) -0.0030(5) 0.0380(7)
O2 0.0653(5) 0.0397(4) -0.0199(5) 0.0753(6) -0.0181(5) 0.0551(6)
C4 0.0787(8) 0.0395(5) -0.0031(8) 0.0601(7) -0.0100(7) 0.0630(1)
C3' 0.0643(7) 0.0255(4) 0.0007(6) 0.0466(6) -0.0045(5) 0.0432(7)
N2 0.0551(6) 0.0171(4) 0.0062(6) 0.0431(5) -0.0045(5) 0.0527(7)
C5' 0.0529(7) 0.0141(5) -0.0059(8) 0.0432(7) -0.0007(7) 0.069(1)
C1 0.0628(8) 0.0286(6) 0.0224(8) 0.0677(8) -0.0047(9) 0.0730(1)
C4' 0.0747(9) 0.0236(6) -0.0052(8) 0.0456(6) -0.0099(7) 0.0563(8)
C5 0.093(5) 0.0325(7) -0.004(1) 0.0503(7) -0.005(1) 0.098(1)

loop_
_atom_site_label
_atom_site_fract_x
_atom_site_fract_y
_atom_site_fract_z
_atom_site_U_iso_or_equiv
_atom_site_thermal_displace_type
_atom_site_type_symbol
O1 0.4177(2) 0.2078(2) 0.9915(1) 0.060(3) Uani O
O2 0.5644(2) 0.4796(2) 0.7443(1) 0.063(3) Uani O
O3 0.7615(1) 0.6687(1) 0.8685(1) 0.053(2) Uani O
N1' 0.2374(3) -0.1396(2) 0.9253(1) 0.049(3) Uani N
N2 0.6153(2) 0.2460(2) 0.8557(1) 0.053(3) Uani N
N3 0.7070(2) 0.4126(2) 0.8789(1) 0.053(3) Uani N
C1 0.1625(3) -0.1293(3) 1.0390(2) 0.069(5) Uani C
C2 0.4683(2) 0.1523(2) 0.9110(1) 0.044(3) Uani C
C3 0.6679(2) 0.5174(2) 0.8242(1) 0.046(3) Uani C
C4 0.7250(2) 0.7933(2) 0.8236(2) 0.065(4) Uani C
C5 0.8236(3) 0.9446(2) 0.8989(3) 0.0406(9) Uani C
C2' 0.3779(2) -0.0189(2) 0.8694(1) 0.043(3) Uani C
C3' 0.4088(2) -0.0894(2) 0.7696(2) 0.052(3) Uani C
C4' 0.2854(3) -0.2549(2) 0.7660(2) 0.061(4) Uani C
C5' 0.1830(2) -0.2821(2) 0.8622(2) 0.059(4) Uani C
H101 0.094(3) -0.375(2) 0.885(2) 0.0800 Uiso H
H201 0.285(1) -0.334(3) 0.708(2) 0.0800 Uiso H
H301 0.495(2) -0.034(3) 0.715(2) 0.0600 Uiso H
H11 0.055(3) -0.234(3) 1.055(3) 0.0900 Uiso H
H12 0.252(3) -0.083(3) 1.094(2) 0.0900 Uiso H
H13 0.152(3) -0.035(3) 1.032(2) 0.0900 Uiso H
H2 0.642(2) 0.208(3) 0.799(2) 0.0700 Uiso H
H3 0.770(2) 0.442(2) 0.934(2) 0.0700 Uiso H
H41 0.608(2) 0.750(3) 0.835(2) 0.0900 Uiso H
H42 0.762(2) 0.826(3) 0.736(2) 0.0900 Uiso H
H51 0.807(2) 1.036(3) 0.863(3) 0.0900 Uiso H
H52 0.786(2) 0.918(3) 0.994(2) 0.0800 Uiso H
H53 0.937(3) 0.974(3) 0.885(2) 0.0800 Uiso H

loop_
_atom_type_symbol
_atom_type_description
_atom_type_scat_dispersion_real
_atom_type_scat_dispersion_imag
_atom_type_scat_source
C C 0.0033 0.0016 'International Tables Vol C Tables 4.2.6.8 and 6.1.1.4'
H H 0.0000 0.0000 'International Tables Vol C Tables 4.2.6.8 and 6.1.1.4'
N N 0.0061 0.0033 'International Tables Vol C Tables 4.2.6.8 and 6.1.1.4'
O O 0.0106 0.0060 'International Tables Vol C Tables 4.2.6.8 and 6.1.1.4'

loop_
_geom_angle_atom_site_label_1
_geom_angle_atom_site_label_2
_geom_angle_atom_site_label_3
_geom_angle
_geom_angle_publ_flag
C5' N1' C1 123.1(2) yes
C2' N1' C1 128.40(10) yes
C2' N1' C5' 108.20(10) yes
C3' C4' C5' 107.4(2) yes
N1' C5' C4' 109.30(10) yes
N1' C2' C3' 107.70(10) yes
C2 N2 N3 120.4(2) yes
C2 C2' C3' 128.90(10) yes
C2' C3' C4' 107.3(2) yes
C2 C2' N1' 123.30(10) yes
O3 C4 C5 106.8(2) yes
C3 O3 C4 115.80(10) yes
N3 C3 O2 125.10(10) yes
O1 C2 N2 122.10(10) yes
O3 C3 O2 125.2(2) yes
C2' C2 O1 123.70(10) yes
C2' C2 N2 114.20(10) yes
C3 N3 N2 119.90(10) yes
O3 C3 N3 109.70(10) yes
N1' C1 H11 112(2) ?
C4' C5' H101 129(2) ?
H52 C5 H53 114(2) ?
N1' C5' H101 121(2) ?
H51 C5 H53 108(2) ?
N3 N2 H2 119.0(10) ?
H51 C5 H52 113(3) ?
C2 N2 H2 120.0(10) ?
C4 C5 H53 104(2) ?
C4' C3' H301 127.0(10) ?
C4 C5 H52 110.0(10) ?
C2' C3' H301 125.0(10) ?
C4 C5 H51 108.0(10) ?
H41 C4 H42 113(2) ?
C5' C4' H201 129(2) ?
C5 C4 H42 107.0(10) ?
C3' C4' H201 123.0(10) ?
C3 N3 H3 121(2) ?
N1' C1 H12 104(2) ?
N2 N3 H3 118(2) ?
N1' C1 H13 106.0(10) ?
O3 C4 H41 107(2) ?
H11 C1 H12 124(2) ?
C5 C4 H41 111(2) ?
H12 C1 H13 96(2) ?

loop_
_geom_bond_atom_site_label_1
_geom_bond_site_symmetry_1
_geom_bond_atom_site_label_2
_geom_bond_site_symmetry_2
_geom_bond_distance
_geom_bond_publ_flag
C2 . C2' . 1.464(2) yes
C2 . O1 . 1.232(2) yes
C2 . N2 . 1.354(2) yes
N2 . N3 . 1.377(2) yes
C3' . C4' . 1.396(2) yes
O3 . C3 . 1.330(2) yes
O3 . C4 . 1.456(3) yes
C5' . C4' . 1.365(3) yes
C2' . C3' . 1.385(2) yes
N1' . C5' . 1.357(2) yes
N1' . C1 . 1.462(3) yes
C2' . N1' . 1.379(2) yes
C3 . O2 . 1.223(2) yes
C4 . C5 . 1.497(3) yes
N3 . C3 . 1.349(3) yes
N3 . H3 . 0.79(2) no
C1 . H12 . 0.95(2) no
C4 . H41 . 0.96(3) no
C1 . H13 . 0.94(2) no
C4 . H42 . 1.02(2) no
C4' . H201 . 0.98(3) no
C3' . H301 . 0.93(2) no
C5 . H51 . 1.02(4) no
N2 . H2 . 0.81 no
C5 . H52 . 1.10(2) no
C5' . H101 . 0.89(2) no
C5 . H53 . 0.97(3) no
C1 . H11 . 1.01(2) no

loop_
_geom_torsion_atom_site_label_1
_geom_torsion_atom_site_label_2
_geom_torsion_atom_site_label_3
_geom_torsion_atom_site_label_4
_geom_torsion
_geom_torsion_publ_flag
O1 C2 C2' N1' -8.4(2) yes
O1 C2 C2' C3' 169.5(2) yes
N2 C2 C2' N1' 170.9(2) yes
N2 C2 C2' C3' -11.2(3) yes
C2' C2 N2 N3 174.50(10) yes
O1 C2 N2 N3 -6.2(2) yes
C4 O3 C3 N3 -175.90(10) yes
C4 O3 C3 O2 5.4(2) yes
C3 O3 C4 C5 170.9(2) yes
C2 C2' N1' C5' 178.7(2) yes
C2 C2' N1' C1 -7.0(3) yes
C2 C2' C3' C4' -178.3(2) yes
C1 N1' C5' C4' -175.2(2) yes
N2 N3 C3 O3 173.90(10) yes
N2 N3 C3 O2 -7.4(2) yes
C3 N3 N2 C2 -79.6(2) yes
